data_2215077
loop_
_publ_author_name
'Kao-Zhen Li'
'Qing-Peng He'
'Rong-Shan Li'
'Da-Qi Wang'
'Ze-Hua Lu'

_publ_section_title
;
 4-Amino-3,5-bis(1-hydroxyethyl)-4<i>H</i>-1,2,4-triazole
;
_journal_coeditor_code CV2290
_journal_issue 9
_journal_name_full 'Acta Crystallographica Section E'
_journal_page_first o3908
_journal_page_last o3908
_journal_paper_doi 10.1107/S160053680704158X
_journal_volume 63
_journal_year 2007
_chemical_formula_iupac 'C4 H8 N4 O2'
_chemical_formula_moiety 'C4 H8 N4 O2'
_chemical_formula_sum 'C4 H8 N4 O2'
_chemical_formula_weight 144.14
_chemical_name_systematic
;
4-Amino-3,5-bis(1-hydroxyethyl)-4H-1,2,4-triazole
;
_space_group_IT_number 61
_symmetry_cell_setting orthorhombic
_symmetry_space_group_name_Hall '-P 2ac 2ab'
_symmetry_space_group_name_H-M 'P b c a'
_atom_sites_solution_hydrogens geom
_atom_sites_solution_primary direct
_atom_sites_solution_secondary difmap
_audit_creation_method SHELXL-97
_cell_angle_alpha 90.00
_cell_angle_beta 90.00
_cell_angle_gamma 90.00
_cell_formula_units_Z 8
_cell_length_a 8.7936(17)
_cell_length_b 8.8609(18)
_cell_length_c 16.058(2)
_cell_measurement_reflns_used 2134
_cell_measurement_temperature 298(2)
_cell_measurement_theta_max 27.603
_cell_measurement_theta_min 2.537
_cell_volume 1251.2(4)
_computing_cell_refinement SMART
_computing_data_collection 'SMART (Siemens, 1996)'
_computing_data_reduction 'SAINT (Siemens, 1996)'
_computing_molecular_graphics 'SHELXTL (Sheldrick, 1997b)'
_computing_publication_material SHELXTL
_computing_structure_refinement 'SHELXL97 (Sheldrick, 1997a)'
_computing_structure_solution 'SHELXS97 (Sheldrick, 1997a)'
_diffrn_ambient_temperature 298(2)
_diffrn_measured_fraction_theta_full 1.000
_diffrn_measured_fraction_theta_max 1.000
_diffrn_measurement_device_type 'Bruker SMART CCD area-detector'
_diffrn_measurement_method '\f and \w'
_diffrn_radiation_monochromator graphite
_diffrn_radiation_source 'fine-focus sealed tube'
_diffrn_radiation_type MoK\a
_diffrn_radiation_wavelength 0.71073
_diffrn_reflns_av_R_equivalents 0.0477
_diffrn_reflns_av_sigmaI/netI 0.0325
_diffrn_reflns_limit_h_max 10
_diffrn_reflns_limit_h_min -5
_diffrn_reflns_limit_k_max 9
_diffrn_reflns_limit_k_min -10
_diffrn_reflns_limit_l_max 17
_diffrn_reflns_limit_l_min -19
_diffrn_reflns_number 4961
_diffrn_reflns_theta_full 25.02
_diffrn_reflns_theta_max 25.02
_diffrn_reflns_theta_min 2.54
_exptl_absorpt_coefficient_mu 0.124
_exptl_absorpt_correction_T_max 0.9520
_exptl_absorpt_correction_T_min 0.9359
_exptl_absorpt_correction_type multi-scan
_exptl_absorpt_process_details '(SADABS; Sheldrick, 1996)'
_exptl_crystal_colour colourless
_exptl_crystal_density_diffrn 1.530
_exptl_crystal_density_method 'not measured'
_exptl_crystal_description block
_exptl_crystal_F_000 608
_exptl_crystal_size_max 0.54
_exptl_crystal_size_mid 0.47
_exptl_crystal_size_min 0.40
_refine_diff_density_max 0.209
_refine_diff_density_min -0.195
_refine_ls_extinction_coef 0.061(4)
_refine_ls_extinction_expression Fc^*^=kFc[1+0.001xFc^2^\l^3^/sin(2\q)]^-1/4^
_refine_ls_extinction_method 'SHELXL97 (Sheldrick, 1997a)'
_refine_ls_goodness_of_fit_ref 1.003
_refine_ls_hydrogen_treatment constr
_refine_ls_matrix_type full
_refine_ls_number_parameters 92
_refine_ls_number_reflns 1107
_refine_ls_number_restraints 0
_refine_ls_restrained_S_all 1.003
_refine_ls_R_factor_all 0.0537
_refine_ls_R_factor_gt 0.0389
_refine_ls_shift/su_max 0.000
_refine_ls_shift/su_mean 0.000
_refine_ls_structure_factor_coef Fsqd
_refine_ls_weighting_details 'calc w=1/[\s^2^(Fo^2^)+(0.045P)^2^+0.8519P] where P=(Fo^2^+2Fc^2^)/3'
_refine_ls_weighting_scheme calc
_refine_ls_wR_factor_gt 0.0897
_refine_ls_wR_factor_ref 0.1060
_reflns_number_gt 853
_reflns_number_total 1107
_reflns_threshold_expression I>2\s(I)
_cod_data_source_file cv2290.cif
_cod_data_source_block I
_cod_original_cell_volume 1251.3(4)
_cod_database_code 2215077
_cod_database_fobs_code 2215077

loop_
_symmetry_equiv_pos_as_xyz
'x, y, z'
'-x+1/2, -y, z+1/2'
'-x, y+1/2, -z+1/2'
'x+1/2, -y+1/2, -z'
'-x, -y, -z'
'x-1/2, y, -z-1/2'
'x, -y-1/2, z-1/2'
'-x-1/2, y-1/2, z'

loop_
_atom_site_type_symbol
_atom_site_label
_atom_site_fract_x
_atom_site_fract_y
_atom_site_fract_z
_atom_site_U_iso_or_equiv
_atom_site_adp_type
_atom_site_calc_flag
_atom_site_refinement_flags
_atom_site_occupancy
N N1 -0.06178(18) 0.76742(18) 0.23561(10) 0.0344(4) Uani d . 1
N N2 0.05790(18) 0.66499(18) 0.23983(10) 0.0349(4) Uani d . 1
N N3 0.01255(17) 0.71644(17) 0.10961(9) 0.0307(4) Uani d . 1
N N4 0.0336(2) 0.7147(2) 0.02318(10) 0.0443(5) Uani d . 1
H H4A 0.0599 0.8063 0.0037 0.053 Uiso d R 1
H H4B -0.0503 0.6824 -0.0034 0.053 Uiso d R 1
O O1 0.16445(16) 0.38730(15) 0.11444(8) 0.0402(4) Uani d . 1
H H1 0.1196 0.3501 0.1542 0.060 Uiso calc R 1
O O2 -0.13453(18) 1.04642(15) 0.10268(8) 0.0444(5) Uani d . 1
H H2 -0.0956 1.0836 0.1443 0.067 Uiso calc R 1
C C1 0.1008(2) 0.6365(2) 0.16332(11) 0.0307(5) Uani d . 1
C C2 -0.0871(2) 0.7968(2) 0.15687(11) 0.0304(5) Uani d . 1
C C3 0.2228(2) 0.5305(2) 0.13717(13) 0.0385(5) Uani d . 1
H H3A 0.2771 0.5733 0.0902 0.046 Uiso calc R 1
H H3B 0.2945 0.5182 0.1825 0.046 Uiso calc R 1
C C4 -0.2009(2) 0.9057(2) 0.12349(12) 0.0378(5) Uani d . 1
H H4C -0.2482 0.8629 0.0743 0.045 Uiso calc R 1
H H4D -0.2798 0.9215 0.1648 0.045 Uiso calc R 1

loop_
_atom_site_aniso_label
_atom_site_aniso_U_11
_atom_site_aniso_U_22
_atom_site_aniso_U_33
_atom_site_aniso_U_12
_atom_site_aniso_U_13
_atom_site_aniso_U_23
N1 0.0390(9) 0.0334(9) 0.0310(9) 0.0043(7) 0.0023(7) 0.0010(7)
N2 0.0402(10) 0.0332(9) 0.0313(9) 0.0032(8) 0.0007(7) 0.0027(7)
N3 0.0347(9) 0.0327(9) 0.0246(8) -0.0026(7) 0.0005(6) -0.0009(7)
N4 0.0573(12) 0.0504(11) 0.0253(9) 0.0000(9) 0.0020(8) 0.0000(8)
O1 0.0542(9) 0.0333(8) 0.0331(8) 0.0002(7) 0.0046(6) -0.0030(6)
O2 0.0614(10) 0.0369(9) 0.0350(8) -0.0017(7) -0.0072(7) 0.0048(6)
C1 0.0315(10) 0.0287(10) 0.0320(10) -0.0039(8) 0.0007(8) 0.0008(8)
C2 0.0321(10) 0.0280(10) 0.0312(10) -0.0036(8) -0.0008(8) -0.0010(8)
C3 0.0365(11) 0.0379(11) 0.0411(11) 0.0003(9) 0.0044(9) 0.0007(9)
C4 0.0378(11) 0.0387(11) 0.0369(11) 0.0020(9) -0.0051(9) 0.0007(9)

loop_
_atom_type_symbol
_atom_type_description
_atom_type_scat_dispersion_real
_atom_type_scat_dispersion_imag
_atom_type_scat_source
C C 0.0033 0.0016 'International Tables Vol C Tables 4.2.6.8 and 6.1.1.4'
H H 0.0000 0.0000 'International Tables Vol C Tables 4.2.6.8 and 6.1.1.4'
N N 0.0061 0.0033 'International Tables Vol C Tables 4.2.6.8 and 6.1.1.4'
O O 0.0106 0.0060 'International Tables Vol C Tables 4.2.6.8 and 6.1.1.4'

loop_
_geom_angle_atom_site_label_1
_geom_angle_atom_site_label_2
_geom_angle_atom_site_label_3
_geom_angle
C2 N1 N2 107.79(14)
C1 N2 N1 107.30(15)
C1 N3 C2 106.64(15)
C1 N3 N4 123.21(16)
C2 N3 N4 130.08(16)
N3 N4 H4A 111.6
N3 N4 H4B 111.4
H4A N4 H4B 109.5
C3 O1 H1 109.5
C4 O2 H2 109.5
N2 C1 N3 109.32(16)
N2 C1 C3 126.46(17)
N3 C1 C3 124.19(17)
N1 C2 N3 108.94(16)
N1 C2 C4 126.18(17)
N3 C2 C4 124.81(17)
O1 C3 C1 112.19(16)
O1 C3 H3A 109.2
C1 C3 H3A 109.2
O1 C3 H3B 109.2
C1 C3 H3B 109.2
H3A C3 H3B 107.9
O2 C4 C2 112.22(16)
O2 C4 H4C 109.2
C2 C4 H4C 109.2
O2 C4 H4D 109.2
C2 C4 H4D 109.2
H4C C4 H4D 107.9

loop_
_geom_bond_atom_site_label_1
_geom_bond_atom_site_label_2
_geom_bond_distance
N1 C2 1.310(2)
N1 N2 1.391(2)
N2 C1 1.310(2)
N3 C1 1.359(2)
N3 C2 1.361(2)
N3 N4 1.400(2)
N4 H4A 0.9000
N4 H4B 0.9000
O1 C3 1.417(2)
O1 H1 0.8200
O2 C4 1.417(2)
O2 H2 0.8200
C1 C3 1.486(3)
C2 C4 1.489(3)
C3 H3A 0.9700
C3 H3B 0.9700
C4 H4C 0.9700
C4 H4D 0.9700

loop_
_geom_hbond_atom_site_label_D
_geom_hbond_atom_site_label_H
_geom_hbond_atom_site_label_A
_geom_hbond_site_symmetry_A
_geom_hbond_distance_DH
_geom_hbond_distance_HA
_geom_hbond_distance_DA
_geom_hbond_angle_DHA
O2 H2 N2 3 0.82 2.02 2.820(2) 164.0
N4 H4B O1 5_565 0.90 2.14 2.955(2) 150.9
N4 H4A O2 5_575 0.90 2.25 3.058(2) 149.6
O1 H1 N1 3_545 0.82 1.98 2.782(2) 165.4

loop_
_cod_related_entry_id
_cod_related_entry_database
_cod_related_entry_code
1 ChemSpider 3741707
